data_1530801
loop_
_publ_author_name
'Soldatov, E.A.'
'Bochkova, R.I.'
'Belov, N.V.'
'Grishin, I.A.'
'Kuz'min, E.A.'

_publ_section_title
;
 The crystal strucutre of potassium trichromate K2 Cr3 O10
;
_journal_name_full 'Doklady Akademii Nauk SSSR'
_journal_page_first 1343
_journal_page_last 1345
_journal_volume 239
_journal_year 1978
_chemical_formula_sum 'Cr3 K2 O10'
_chemical_name_systematic 'K2 Cr3 O10'
_space_group_IT_number 14
_symmetry_space_group_name_Hall '-P 2bc'
_symmetry_space_group_name_H-M 'P 1 1 21/b'
_cell_angle_alpha 90
_cell_angle_beta 90
_cell_angle_gamma 128.9
_cell_formula_units_Z 4
_cell_length_a 7.334
_cell_length_b 9.613
_cell_length_c 17.32
_cell_volume 950.305
_citation_journal_id_ASTM DANKAS
_cod_data_source_file Soldatov_DANKAS_1978_1334.cif
_cod_data_source_block Cr3K2O10
_cod_original_cell_volume 950.3051
_cod_original_sg_symbol_Hall '-P 2ybc (-x,z,y)'
_cod_database_code 1530801

loop_
_symmetry_equiv_pos_as_xyz
x,y,z
-x,-y+1/2,z+1/2
-x,-y,-z
x,y-1/2,-z-1/2

loop_
_atom_site_label
_atom_site_type_symbol
_atom_site_fract_x
_atom_site_fract_y
_atom_site_fract_z
_atom_site_occupancy
_atom_site_U_iso_or_equiv
O10 O-2 0.414 0.62 0.8067 1 0.0
O1 O-2 0.0233 0.038 0.859 1 0.0
O6 O-2 0.358 0.456 0.2787 1 0.0
Cr2 Cr+6 0.2575 0.1678 0.9073 1 0.0
K2 K+1 0.1072 0.0738 0.3031 1 0.0
O7 O-2 0.287 0.041 0.5261 1 0.0
K1 K+1 0.4796 0.134 0.0865 1 0.0
O8 O-2 0.176 0.311 0.7359 1 0.0
O9 O-2 0.366 0.071 0.9249 1 0.0
O3 O-2 0.454 0.357 0.8547 1 0.0
Cr1 Cr+6 0.0801 0.3382 0.9992 1 0.0
O5 O-2 0.133 0.259 0.4386 1 0.0
Cr3 Cr+6 0.4223 0.466 0.7775 1 0.0
O4 O-2 -0.005 0.331 0.0835 1 0.0
O2 O-2 0.195 0.215 0.991 1 0.0
